data_1502746
loop_
_publ_author_name
'Sonoda, Yoriko'
'Tsuzuki, Seiji'
'Goto, Midori'
'Tohnai, Norimitsu'
'Yoshida, Masaru'

_publ_section_title
;
 Fluorescence spectroscopic properties of nitro-substituted
 diphenylpolyenes: effects of intramolecular planarization and
 intermolecular interactions in crystals.
;
_journal_issue 1
_journal_name_full 'The journal of physical chemistry. A'
_journal_page_first 172
_journal_page_last 182
_journal_paper_doi 10.1021/jp907441p
_journal_volume 114
_journal_year 2010
_chemical_formula_sum 'C18 H14 N2 O4'
_chemical_formula_weight 322.31
_chemical_name_systematic
; 
 ? 
;
_space_group_IT_number 2
_symmetry_cell_setting triclinic
_symmetry_space_group_name_Hall '-P 1'
_symmetry_space_group_name_H-M 'P -1'
_atom_sites_solution_hydrogens geom
_atom_sites_solution_primary direct
_atom_sites_solution_secondary difmap
_audit_creation_method SHELXL-97
_cell_angle_alpha 107.847(3)
_cell_angle_beta 98.976(3)
_cell_angle_gamma 103.827(3)
_cell_formula_units_Z 2
_cell_length_a 6.3063(10)
_cell_length_b 10.8492(17)
_cell_length_c 12.374(2)
_cell_measurement_reflns_used 1943
_cell_measurement_temperature 183(2)
_cell_measurement_theta_max 27.50
_cell_measurement_theta_min 3.183
_cell_volume 758.1(2)
_computing_cell_refinement 'Bruker SMART'
_computing_data_collection 'Bruker SMART'
_computing_data_reduction 'Bruker SAINT'
_computing_molecular_graphics 'Bruker SHELXTL'
_computing_publication_material 'Bruker SHELXTL'
_computing_structure_refinement 'SHELXL-97 (Sheldrick, 1997)'
_computing_structure_solution 'SHELXS-97 (Sheldrick, 1990)'
_diffrn_ambient_temperature 183(2)
_diffrn_detector_area_resol_mean 8.366
_diffrn_measured_fraction_theta_full 0.994
_diffrn_measured_fraction_theta_max 0.876
_diffrn_measurement_device_type 'CCD area detector'
_diffrn_measurement_method 'phi and omega scans'
_diffrn_radiation_monochromator graphite
_diffrn_radiation_source 'rotating unit'
_diffrn_radiation_type MoK\a
_diffrn_radiation_wavelength 0.71073
_diffrn_reflns_av_R_equivalents 0.0156
_diffrn_reflns_av_sigmaI/netI 0.0312
_diffrn_reflns_limit_h_max 8
_diffrn_reflns_limit_h_min -8
_diffrn_reflns_limit_k_max 13
_diffrn_reflns_limit_k_min -13
_diffrn_reflns_limit_l_max 15
_diffrn_reflns_limit_l_min -16
_diffrn_reflns_number 4485
_diffrn_reflns_theta_full 25.86
_diffrn_reflns_theta_max 28.02
_diffrn_reflns_theta_min 1.78
_diffrn_standards_decay_% 0.0
_diffrn_standards_interval_time 1009
_diffrn_standards_number 35
_exptl_absorpt_coefficient_mu 0.102
_exptl_absorpt_correction_T_max 0.9929
_exptl_absorpt_correction_T_min 0.9702
_exptl_absorpt_correction_type multi-scan
_exptl_absorpt_process_details sadabs
_exptl_crystal_colour yellow
_exptl_crystal_density_diffrn 1.412
_exptl_crystal_density_method 'not measured'
_exptl_crystal_description needle
_exptl_crystal_F_000 336
_exptl_crystal_size_max 0.30
_exptl_crystal_size_mid 0.10
_exptl_crystal_size_min 0.07
_refine_diff_density_max 0.247
_refine_diff_density_min -0.287
_refine_diff_density_rms 0.071
_refine_ls_extinction_method none
_refine_ls_goodness_of_fit_ref 1.071
_refine_ls_hydrogen_treatment constr
_refine_ls_matrix_type full
_refine_ls_number_parameters 217
_refine_ls_number_reflns 3230
_refine_ls_number_restraints 0
_refine_ls_restrained_S_all 1.071
_refine_ls_R_factor_all 0.0661
_refine_ls_R_factor_gt 0.0482
_refine_ls_shift/su_max 0.002
_refine_ls_shift/su_mean 0.000
_refine_ls_structure_factor_coef Fsqd
_refine_ls_weighting_details 'calc w=1/[\s^2^(Fo^2^)+(0.0717P)^2^+0.1726P] where P=(Fo^2^+2Fc^2^)/3'
_refine_ls_weighting_scheme calc
_refine_ls_wR_factor_gt 0.1258
_refine_ls_wR_factor_ref 0.1394
_reflns_number_gt 2442
_reflns_number_total 3230
_reflns_threshold_expression >2sigma(I)
_cod_data_source_file jp907441p_si_003.cif
_cod_data_source_block sono2a
_cod_depositor_comments
;
The following automatic conversions were performed:

'_symmetry_cell_setting' value 'Triclinic' changed to 'triclinic'
according to /home/saulius/struct/CIF-dictionaries/cif_core.dic
dictionary named 'cif_core.dic' version 2.4.2 from 2011-04-26.

Automatic conversion script
Id: cif_fix_values 1715 2011-07-08 13:25:40Z adriana 
;
_cod_original_cell_volume 758.0(2)
_cod_original_sg_symbol_H-M P-1
_cod_database_code 1502746

loop_
_symmetry_equiv_pos_as_xyz
'x, y, z'
'-x, -y, -z'

loop_
_atom_site_label
_atom_site_type_symbol
_atom_site_fract_x
_atom_site_fract_y
_atom_site_fract_z
_atom_site_U_iso_or_equiv
_atom_site_adp_type
_atom_site_occupancy
_atom_site_symmetry_multiplicity
_atom_site_calc_flag
_atom_site_refinement_flags
C1 C 0.4666(3) 0.60221(16) 0.64147(13) 0.0309(4) Uani 1 1 d .
C2 C 0.6946(3) 0.63711(18) 0.68965(15) 0.0364(4) Uani 1 1 d .
H2 H 0.7602 0.5732 0.7073 0.044 Uiso 1 1 calc R
C3 C 0.8244(3) 0.76852(19) 0.71141(16) 0.0392(4) Uani 1 1 d .
H3 H 0.9819 0.7963 0.7453 0.047 Uiso 1 1 calc R
C4 C 0.7256(3) 0.85973(17) 0.68394(14) 0.0349(4) Uani 1 1 d .
H4 H 0.8173 0.9497 0.6998 0.042 Uiso 1 1 calc R
C5 C 0.4947(3) 0.82320(16) 0.63352(13) 0.0300(4) Uani 1 1 d .
C6 C 0.3639(3) 0.69062(16) 0.61259(13) 0.0302(3) Uani 1 1 d .
H6 H 0.2063 0.6618 0.5789 0.036 Uiso 1 1 calc R
C7 C 0.4004(3) 0.92422(16) 0.60519(14) 0.0327(4) Uani 1 1 d .
H7 H 0.5012 1.0134 0.6282 0.039 Uiso 1 1 calc R
C8 C 0.1878(3) 0.90399(16) 0.55040(14) 0.0316(4) Uani 1 1 d .
H8 H 0.0839 0.8154 0.5259 0.038 Uiso 1 1 calc R
C9 C 0.1072(3) 1.00944(16) 0.52645(14) 0.0326(4) Uani 1 1 d .
H9 H 0.2122 1.0974 0.5495 0.039 Uiso 1 1 calc R
C10 C 1.1786(3) 0.66924(16) 0.02443(15) 0.0335(4) Uani 1 1 d .
C11 C 1.2534(3) 0.63878(17) 0.12089(16) 0.0391(4) Uani 1 1 d .
H11 H 1.3624 0.5917 0.1219 0.047 Uiso 1 1 calc R
C12 C 1.1640(3) 0.67921(19) 0.21633(16) 0.0429(4) Uani 1 1 d .
H12 H 1.2112 0.6597 0.2843 0.051 Uiso 1 1 calc R
C13 C 1.0064(3) 0.74780(18) 0.21318(15) 0.0388(4) Uani 1 1 d .
H13 H 0.9443 0.7729 0.2788 0.047 Uiso 1 1 calc R
C14 C 0.9358(3) 0.78134(16) 0.11671(14) 0.0333(4) Uani 1 1 d .
C15 C 1.0244(3) 0.73970(16) 0.01967(15) 0.0335(4) Uani 1 1 d .
H15 H 0.9791 0.7596 -0.0483 0.040 Uiso 1 1 calc R
C16 C 0.7778(3) 0.86117(18) 0.11944(15) 0.0380(4) Uani 1 1 d .
H16 H 0.7243 0.8845 0.1883 0.046 Uiso 1 1 calc R
C17 C 0.7008(3) 0.90465(17) 0.03581(16) 0.0380(4) Uani 1 1 d .
H17 H 0.7541 0.8836 -0.0333 0.046 Uiso 1 1 calc R
C18 C 0.5430(3) 0.98093(18) 0.04291(16) 0.0387(4) Uani 1 1 d .
H18 H 0.4962 1.0062 0.1137 0.046 Uiso 1 1 calc R
N1 N 0.3239(3) 0.46400(14) 0.62136(12) 0.0360(3) Uani 1 1 d .
N2 N 1.2655(3) 0.62489(15) -0.08042(14) 0.0406(4) Uani 1 1 d .
O1 O 0.4152(2) 0.38244(13) 0.63822(13) 0.0534(4) Uani 1 1 d .
O2 O 0.1203(2) 0.43792(13) 0.58914(13) 0.0499(4) Uani 1 1 d .
O3 O 1.4051(3) 0.56529(17) -0.07686(14) 0.0642(5) Uani 1 1 d .
O4 O 1.1930(3) 0.64942(17) -0.16601(13) 0.0608(4) Uani 1 1 d .

loop_
_atom_site_aniso_label
_atom_site_aniso_U_11
_atom_site_aniso_U_22
_atom_site_aniso_U_33
_atom_site_aniso_U_23
_atom_site_aniso_U_13
_atom_site_aniso_U_12
C1 0.0382(9) 0.0266(8) 0.0277(8) 0.0086(6) 0.0088(7) 0.0108(7)
C2 0.0406(10) 0.0370(9) 0.0374(9) 0.0160(7) 0.0106(7) 0.0184(8)
C3 0.0329(9) 0.0441(10) 0.0419(10) 0.0178(8) 0.0085(7) 0.0113(8)
C4 0.0357(9) 0.0322(8) 0.0357(9) 0.0125(7) 0.0103(7) 0.0070(7)
C5 0.0362(9) 0.0277(8) 0.0274(8) 0.0092(6) 0.0107(6) 0.0111(7)
C6 0.0325(8) 0.0292(8) 0.0294(8) 0.0103(6) 0.0078(6) 0.0105(7)
C7 0.0399(9) 0.0258(8) 0.0340(9) 0.0111(6) 0.0127(7) 0.0102(7)
C8 0.0401(9) 0.0257(8) 0.0328(8) 0.0117(6) 0.0133(7) 0.0123(7)
C9 0.0446(9) 0.0259(8) 0.0314(8) 0.0106(6) 0.0143(7) 0.0140(7)
C10 0.0322(8) 0.0266(8) 0.0386(9) 0.0054(7) 0.0100(7) 0.0109(7)
C11 0.0405(10) 0.0322(9) 0.0483(10) 0.0140(8) 0.0093(8) 0.0193(8)
C12 0.0525(11) 0.0399(10) 0.0418(10) 0.0188(8) 0.0095(8) 0.0198(9)
C13 0.0469(10) 0.0344(9) 0.0363(9) 0.0099(7) 0.0138(8) 0.0159(8)
C14 0.0329(9) 0.0278(8) 0.0366(9) 0.0066(7) 0.0075(7) 0.0119(7)
C15 0.0356(9) 0.0306(8) 0.0345(9) 0.0094(7) 0.0072(7) 0.0141(7)
C16 0.0391(9) 0.0360(9) 0.0386(10) 0.0072(7) 0.0126(7) 0.0172(8)
C17 0.0378(9) 0.0355(9) 0.0420(10) 0.0095(7) 0.0131(8) 0.0175(8)
C18 0.0398(10) 0.0354(9) 0.0426(10) 0.0092(7) 0.0138(8) 0.0184(8)
N1 0.0446(9) 0.0296(7) 0.0322(7) 0.0103(6) 0.0053(6) 0.0123(6)
N2 0.0400(8) 0.0380(8) 0.0448(9) 0.0078(7) 0.0139(7) 0.0204(7)
O1 0.0604(9) 0.0332(7) 0.0725(10) 0.0244(7) 0.0114(7) 0.0209(6)
O2 0.0437(8) 0.0339(7) 0.0616(9) 0.0183(6) -0.0039(6) 0.0023(6)
O3 0.0712(10) 0.0676(10) 0.0671(10) 0.0156(8) 0.0250(8) 0.0511(9)
O4 0.0722(10) 0.0829(12) 0.0470(9) 0.0257(8) 0.0271(7) 0.0479(9)

loop_
_atom_type_symbol
_atom_type_description
_atom_type_scat_dispersion_real
_atom_type_scat_dispersion_imag
_atom_type_scat_source
C C 0.0033 0.0016 'International Tables Vol C Tables 4.2.6.8 and 6.1.1.4'
H H 0.0000 0.0000 'International Tables Vol C Tables 4.2.6.8 and 6.1.1.4'
N N 0.0061 0.0033 'International Tables Vol C Tables 4.2.6.8 and 6.1.1.4'
O O 0.0106 0.0060 'International Tables Vol C Tables 4.2.6.8 and 6.1.1.4'

loop_
_geom_angle_atom_site_label_1
_geom_angle_atom_site_label_2
_geom_angle_atom_site_label_3
_geom_angle
_geom_angle_site_symmetry_1
C2 C1 C6 123.36(16) .
C2 C1 N1 118.53(14) .
C6 C1 N1 118.10(15) .
C1 C2 C3 117.68(15) .
C1 C2 H2 121.2 .
C3 C2 H2 121.2 .
C2 C3 C4 120.21(16) .
C2 C3 H3 119.9 .
C4 C3 H3 119.9 .
C3 C4 C5 121.87(16) .
C3 C4 H4 119.1 .
C5 C4 H4 119.1 .
C6 C5 C4 117.68(14) .
C6 C5 C7 123.05(15) .
C4 C5 C7 119.27(15) .
C1 C6 C5 119.19(15) .
C1 C6 H6 120.4 .
C5 C6 H6 120.4 .
C8 C7 C5 126.97(15) .
C8 C7 H7 116.5 .
C5 C7 H7 116.5 .
C7 C8 C9 123.67(16) .
C7 C8 H8 118.2 .
C9 C8 H8 118.2 .
C9 C9 C8 124.0(2) 2_576
C9 C9 H9 118.0 2_576
C8 C9 H9 118.0 .
C11 C10 C15 123.40(16) .
C11 C10 N2 119.31(14) .
C15 C10 N2 117.28(15) .
C10 C11 C12 117.57(15) .
C10 C11 H11 121.2 .
C12 C11 H11 121.2 .
C13 C12 C11 120.25(17) .
C13 C12 H12 119.9 .
C11 C12 H12 119.9 .
C12 C13 C14 121.93(16) .
C12 C13 H13 119.0 .
C14 C13 H13 119.0 .
C13 C14 C15 118.00(15) .
C13 C14 C16 120.25(15) .
C15 C14 C16 121.73(16) .
C10 C15 C14 118.82(16) .
C10 C15 H15 120.6 .
C14 C15 H15 120.6 .
C17 C16 C14 127.16(16) .
C17 C16 H16 116.4 .
C14 C16 H16 116.4 .
C16 C17 C18 124.58(17) .
C16 C17 H17 117.7 .
C18 C17 H17 117.7 .
C18 C18 C17 124.8(2) 2_675
C18 C18 H18 117.6 2_675
C17 C18 H18 117.6 .
O1 N1 O2 123.49(15) .
O1 N1 C1 118.38(15) .
O2 N1 C1 118.13(13) .
O3 N2 O4 123.39(16) .
O3 N2 C10 118.18(16) .
O4 N2 C10 118.42(14) .

loop_
_geom_bond_atom_site_label_1
_geom_bond_atom_site_label_2
_geom_bond_distance
_geom_bond_site_symmetry_2
C1 C2 1.378(2) .
C1 C6 1.379(2) .
C1 N1 1.475(2) .
C2 C3 1.383(3) .
C2 H2 0.9500 .
C3 C4 1.385(2) .
C3 H3 0.9500 .
C4 C5 1.399(2) .
C4 H4 0.9500 .
C5 C6 1.398(2) .
C5 C7 1.470(2) .
C6 H6 0.9500 .
C7 C8 1.338(2) .
C7 H7 0.9500 .
C8 C9 1.447(2) .
C8 H8 0.9500 .
C9 C9 1.345(3) 2_576
C9 H9 0.9500 .
C10 C11 1.377(2) .
C10 C15 1.378(2) .
C10 N2 1.476(2) .
C11 C12 1.383(3) .
C11 H11 0.9500 .
C12 C13 1.379(2) .
C12 H12 0.9500 .
C13 C14 1.391(2) .
C13 H13 0.9500 .
C14 C15 1.398(2) .
C14 C16 1.466(2) .
C15 H15 0.9500 .
C16 C17 1.335(3) .
C16 H16 0.9500 .
C17 C18 1.435(2) .
C17 H17 0.9500 .
C18 C18 1.338(4) 2_675
C18 H18 0.9500 .
N1 O1 1.2156(18) .
N1 O2 1.2181(19) .
N2 O3 1.2134(18) .
N2 O4 1.217(2) .

loop_
_geom_torsion_atom_site_label_1
_geom_torsion_atom_site_label_2
_geom_torsion_atom_site_label_3
_geom_torsion_atom_site_label_4
_geom_torsion
_geom_torsion_site_symmetry_4
C6 C1 C2 C3 1.1(2) .
N1 C1 C2 C3 -177.91(14) .
C1 C2 C3 C4 -0.6(3) .
C2 C3 C4 C5 -0.3(3) .
C3 C4 C5 C6 0.8(2) .
C3 C4 C5 C7 -179.32(15) .
C2 C1 C6 C5 -0.6(2) .
N1 C1 C6 C5 178.42(13) .
C4 C5 C6 C1 -0.4(2) .
C7 C5 C6 C1 179.72(14) .
C6 C5 C7 C8 -4.6(3) .
C4 C5 C7 C8 175.46(16) .
C5 C7 C8 C9 179.48(14) .
C7 C8 C9 C9 -178.61(19) 2_576
C15 C10 C11 C12 1.4(3) .
N2 C10 C11 C12 -178.47(16) .
C10 C11 C12 C13 -0.2(3) .
C11 C12 C13 C14 -1.5(3) .
C12 C13 C14 C15 1.9(3) .
C12 C13 C14 C16 -176.46(17) .
C11 C10 C15 C14 -0.9(3) .
N2 C10 C15 C14 178.96(15) .
C13 C14 C15 C10 -0.8(2) .
C16 C14 C15 C10 177.60(15) .
C13 C14 C16 C17 177.70(19) .
C15 C14 C16 C17 -0.6(3) .
C14 C16 C17 C18 178.99(17) .
C16 C17 C18 C18 -176.6(2) 2_675
C2 C1 N1 O1 -6.5(2) .
C6 C1 N1 O1 174.50(15) .
C2 C1 N1 O2 173.25(15) .
C6 C1 N1 O2 -5.8(2) .
C11 C10 N2 O3 -1.7(2) .
C15 C10 N2 O3 178.43(16) .
C11 C10 N2 O4 178.01(17) .
C15 C10 N2 O4 -1.9(2) .
